data_2106918
loop_
_publ_author_name
'Einstein, F.W.B.'
'Tyers, K.G.'
'Jones, T.J.'

_publ_section_title
;
 Structure of 1,1,1,1,2,2,2,3,3,3-Decacarbonyl-2,3;2,3-di-mue-chloro-tr
 angulo-triosmium
;
_journal_name_full 'Acta Crystallographica B (24,1968-38,1982)'
_journal_page_first 1272
_journal_page_last 1274
_journal_volume 38
_journal_year 1982
_chemical_formula_sum 'C10 Cl2 O10 Os3'
_chemical_name_systematic 'Os3 Cl2 (C O)10'
_space_group_IT_number 61
_symmetry_space_group_name_Hall '-P 2ac 2ab'
_symmetry_space_group_name_H-M 'P b c a'
_cell_angle_alpha 90
_cell_angle_beta 90
_cell_angle_gamma 90
_cell_formula_units_Z 16
_cell_length_a 25.58
_cell_length_b 22.832
_cell_length_c 12.036
_cell_volume 7029.536
_citation_journal_id_ASTM ACBCAR
_cod_data_source_file Einstein_ACBCAR_1982_1739.cif
_cod_data_source_block C10Cl2O10Os3
_cod_original_cell_volume 7029.537
_cod_database_code 2106918

loop_
_symmetry_equiv_pos_as_xyz
x,y,z
-x+1/2,-y,z+1/2
x+1/2,-y+1/2,-z
-x,y+1/2,-z+1/2
-x,-y,-z
x-1/2,y,-z-1/2
-x-1/2,y-1/2,z
x,-y-1/2,z-1/2

loop_
_atom_site_label
_atom_site_type_symbol
_atom_site_fract_x
_atom_site_fract_y
_atom_site_fract_z
_atom_site_occupancy
_atom_site_U_iso_or_equiv
O11 O-2 -0.0091 0.3043 0.3763 1 0.0
O4 O-2 0.191 0.2436 0.6831 1 0.0
C14 C+2 0.0552 0.2064 0.1791 1 0.0
C13 C+2 0.0046 0.1488 0.4579 1 0.0
O1 O-2 0.2163 0.0971 0.4461 1 0.0
O8 O-2 0.2692 0.1474 1.1658 1 0.0
Os3 Os 0.26283 0.13984 0.91279 1 0.0
Cl1 Cl-1 0.2284 0.0393 0.9252 1 0.0
Os1 Os 0.25173 0.12745 0.6779 1 0.0
O7 O-2 0.1746 -0.0241 0.6375 1 0.0
C3 C+2 0.2858 0.0535 0.6979 1 0.0
O9 O-2 0.2973 0.2636 0.8761 1 0.0
O5 O-2 0.0768 0.0252 0.9345 1 0.0
C18 C+2 0.0563 -0.0108 0.195 1 0.0
C15 C+2 -0.0971 0.1696 0.3386 1 0.0
Os5 Os -0.05982 0.14004 0.21946 1 0.0
Cl4 Cl-1 0.0004 0.0969 0.083 1 0.0
O2 O-2 0.3563 0.1847 0.6214 1 0.0
O12 O-2 0.1401 0.1976 0.4269 1 0.0
C12 C+2 0.0999 0.1913 0.3872 1 0.0
Os2 Os 0.1644 0.07823 0.79139 1 0.0
Os6 Os 0.048 0.06571 0.25079 1 0.0
O15 O-2 -0.1195 0.1873 0.4142 1 0.0
Os4 Os 0.0318 0.1826 0.3263 1 0.0
O10 O-2 0.3733 0.0954 0.8883 1 0.0
C20 C+2 0.0754 0.0513 0.3873 1 0.0
O6 O-2 0.0908 0.1443 0.6375 1 0.0
O13 O-2 -0.0123 0.125 0.5364 1 0.0
O19 O-2 0.1511 0.1081 0.1662 1 0.0
Cl2 Cl-1 0.1689 0.1642 0.9145 1 0.0
C9 C+2 0.2855 0.2144 0.8836 1 0.0
O17 O-2 -0.1561 0.0933 0.0986 1 0.0
C1 C+2 0.2303 0.1103 0.5282 1 0.0
Cl3 Cl-1 -0.0426 0.0457 0.3136 1 0.0
C16 C+2 -0.0636 0.212 0.1522 1 0.0
O18 O-2 0.0617 -0.0594 0.1644 1 0.0
C4 C+2 0.2126 0.2009 0.6827 1 0.0
C5 C+2 0.108 0.0469 0.8789 1 0.0
C17 C+2 -0.1189 0.1078 0.1449 1 0.0
C8 C+2 0.265 0.1435 1.0709 1 0.0
C10 C+2 0.3299 0.1119 0.8982 1 0.0
C7 C+2 0.1704 0.0164 0.6954 1 0.0
O20 O-2 0.0946 0.0383 0.4704 1 0.0
C2 C+2 0.3138 0.1643 0.6421 1 0.0
O16 O-2 -0.0662 0.2577 0.1121 1 0.0
O14 O-2 0.0684 0.2218 0.0936 1 0.0
C6 C+2 0.1199 0.1179 0.6932 1 0.0
C11 C+2 0.0074 0.2563 0.3565 1 0.0
O3 O-2 0.3054 0.0091 0.7095 1 0.0
C19 C+2 0.1109 0.0921 0.2013 1 0.0
